data_7155633
loop_
_publ_author_name
'Del Grosso, Alessandro'
'Galanopoulos, Lavrentis-Dimitrios'
'Chiu, Cookson K. C.'
'Clarkson, Guy J.'
'O&#x2032; Connor, Peter B.'
'Wills, Martin'

_publ_section_title
;
 Strained alkynes derived from 2,2&#x2032;-dihydroxy-1,1&#x2032;-biaryls;
 synthesis and copper-free cycloaddition with azides
;
_journal_name_full 'Org. Biomol. Chem.'
_journal_paper_doi 10.1039/C7OB00991G
_journal_year 2017
_chemical_absolute_configuration ad
_chemical_formula_moiety 'C23 H19 N3 O2'
_chemical_formula_sum 'C23 H19 N3 O2'
_chemical_formula_weight 369.41
_space_group_crystal_system orthorhombic
_space_group_IT_number 19
_space_group_name_Hall 'P 2ac 2ab'
_space_group_name_H-M_alt 'P 21 21 21'
_symmetry_space_group_name_Hall 'P 2ac 2ab'
_symmetry_space_group_name_H-M 'P 21 21 21'
_atom_sites_solution_hydrogens geom
_audit_creation_date 2016-01-27
_audit_creation_method
;
Olex2 1.2
(compiled 2015.09.30 svn.r3233 for OlexSys, GUI svn.r5103)
;
_audit_update_record
;
2016-11-04 deposited with the CCDC.
2017-05-08 downloaded from the CCDC.
;
_cell_angle_alpha 90
_cell_angle_beta 90
_cell_angle_gamma 90
_cell_formula_units_Z 8
_cell_length_a 9.54430(10)
_cell_length_b 19.2006(2)
_cell_length_c 20.0739(2)
_cell_measurement_reflns_used 10595
_cell_measurement_temperature 150(2)
_cell_measurement_theta_max 77.6100
_cell_measurement_theta_min 4.5770
_cell_volume 3678.67(7)
_computing_cell_refinement
;
CrysAlisPro, Agilent Technologies,
Version 1.171.37.35 (release 13-08-2014 CrysAlis171 .NET)
(compiled Aug 13 2014,18:06:01)
;
_computing_data_collection
;
CrysAlisPro, Agilent Technologies,
Version 1.171.37.35 (release 13-08-2014 CrysAlis171 .NET)
(compiled Aug 13 2014,18:06:01)
;
_computing_data_reduction
;
CrysAlisPro, Agilent Technologies,
Version 1.171.37.35 (release 13-08-2014 CrysAlis171 .NET)
(compiled Aug 13 2014,18:06:01)
;
_computing_molecular_graphics 'Olex2 (Dolomanov et al., 2009)'
_computing_publication_material 'Olex2 (Dolomanov et al., 2009)'
_computing_structure_refinement 'ShelXL (Sheldrick, 2015)'
_computing_structure_solution 'ShelXT (Sheldrick, 2015)'
_diffrn_ambient_environment N~2~
_diffrn_ambient_temperature 150(2)
_diffrn_detector 'CCD plate'
_diffrn_detector_area_resol_mean 5.1417
_diffrn_detector_type Ruby
_diffrn_measured_fraction_theta_full 1.000
_diffrn_measured_fraction_theta_max 0.985
_diffrn_measurement_details
;
#__ type_ start__ end____ width___ exp.time_
  1 omega  -50.00   33.00   1.0000   30.0000
omega____ theta____ kappa____ phi______ frames
    -      -41.7109   38.0000  120.0000 83

#__ type_ start__ end____ width___ exp.time_
  2 omega -115.00  -14.00   1.0000   30.0000
omega____ theta____ kappa____ phi______ frames
    -      -41.7109  -57.0000  -30.0000 101

#__ type_ start__ end____ width___ exp.time_
  3 omega   57.00   98.00   1.0000   30.0000
omega____ theta____ kappa____ phi______ frames
    -       41.7109 -125.0000   30.0000 41

#__ type_ start__ end____ width___ exp.time_
  4 omega   41.00   71.00   1.0000   30.0000
omega____ theta____ kappa____ phi______ frames
    -       41.7109 -125.0000 -120.0000 30

#__ type_ start__ end____ width___ exp.time_
  5 omega   53.00   80.00   1.0000  120.0000
omega____ theta____ kappa____ phi______ frames
    -      114.0000  -95.0000  150.0000 27

#__ type_ start__ end____ width___ exp.time_
  6 omega   41.00   90.00   1.0000  120.0000
omega____ theta____ kappa____ phi______ frames
    -      114.0000  -30.0000   60.0000 49

#__ type_ start__ end____ width___ exp.time_
  7 omega   50.00   79.00   1.0000  120.0000
omega____ theta____ kappa____ phi______ frames
    -      114.0000  -45.0000 -120.0000 29

#__ type_ start__ end____ width___ exp.time_
  8 omega   63.00  138.00   1.0000  120.0000
omega____ theta____ kappa____ phi______ frames
    -      114.0000  -61.0000  -60.0000 75

#__ type_ start__ end____ width___ exp.time_
  9 omega   61.00   87.00   1.0000  120.0000
omega____ theta____ kappa____ phi______ frames
    -      114.0000  -95.0000 -180.0000 26

#__ type_ start__ end____ width___ exp.time_
 10 omega   59.00  147.00   1.0000  120.0000
omega____ theta____ kappa____ phi______ frames
    -      114.0000  178.0000  -30.0000 88

#__ type_ start__ end____ width___ exp.time_
 11 omega   42.00   98.00   1.0000  120.0000
omega____ theta____ kappa____ phi______ frames
    -      114.0000  -45.0000  120.0000 56

#__ type_ start__ end____ width___ exp.time_
 12 omega   40.00  161.00   1.0000  120.0000
omega____ theta____ kappa____ phi______ frames
    -      114.0000  -15.0000 -120.0000 121

#__ type_ start__ end____ width___ exp.time_
 13 omega   92.00  157.00   1.0000  120.0000
omega____ theta____ kappa____ phi______ frames
    -      114.0000   45.0000  -90.0000 65

#__ type_ start__ end____ width___ exp.time_
 14 omega  -50.00   33.00   1.0000   30.0000
omega____ theta____ kappa____ phi______ frames
    -      -41.7109   38.0000  -90.0000 83

#__ type_ start__ end____ width___ exp.time_
 15 omega -118.00   -9.00   1.0000   30.0000
omega____ theta____ kappa____ phi______ frames
    -      -41.7109  -77.0000 -120.0000 109

#__ type_ start__ end____ width___ exp.time_
 16 omega -115.00  -14.00   1.0000   30.0000
omega____ theta____ kappa____ phi______ frames
    -      -41.7109  -57.0000  120.0000 101
;
_diffrn_measurement_device 'four-circle diffractometer'
_diffrn_measurement_device_type 'Xcalibur, Ruby, Gemini'
_diffrn_measurement_method '\w scans'
_diffrn_orient_matrix_UB_11 -0.0544165000
_diffrn_orient_matrix_UB_12 0.0534480000
_diffrn_orient_matrix_UB_13 0.0510604000
_diffrn_orient_matrix_UB_21 0.0239266000
_diffrn_orient_matrix_UB_22 -0.0529628000
_diffrn_orient_matrix_UB_23 0.0565137000
_diffrn_orient_matrix_UB_31 0.1500750000
_diffrn_orient_matrix_UB_32 0.0278289000
_diffrn_orient_matrix_UB_33 0.0094643000
_diffrn_radiation_monochromator graphite
_diffrn_radiation_probe x-ray
_diffrn_radiation_type CuK\a
_diffrn_radiation_wavelength 1.54184
_diffrn_reflns_av_R_equivalents 0.0306
_diffrn_reflns_av_unetI/netI 0.0298
_diffrn_reflns_Laue_measured_fraction_full 1.000
_diffrn_reflns_Laue_measured_fraction_max 0.985
_diffrn_reflns_limit_h_max 11
_diffrn_reflns_limit_h_min -8
_diffrn_reflns_limit_k_max 24
_diffrn_reflns_limit_k_min -21
_diffrn_reflns_limit_l_max 25
_diffrn_reflns_limit_l_min -25
_diffrn_reflns_number 22984
_diffrn_reflns_point_group_measured_fraction_full 0.996
_diffrn_reflns_point_group_measured_fraction_max 0.975
_diffrn_reflns_theta_full 67.684
_diffrn_reflns_theta_max 78.023
_diffrn_reflns_theta_min 4.405
_diffrn_source 'Enhance (Cu) X-ray Source'
_exptl_absorpt_coefficient_mu 0.697
_exptl_absorpt_correction_T_max 1.00000
_exptl_absorpt_correction_T_min 0.54127
_exptl_absorpt_correction_type multi-scan
_exptl_absorpt_process_details
;
CrysAlisPro, Agilent Technologies,
Version 1.171.37.35 (release 13-08-2014 CrysAlis171 .NET)
(compiled Aug 13 2014,18:06:01)
Empirical absorption correction using spherical harmonics,
 implemented in SCALE3 ABSPACK scaling algorithm.
Empirical absorption correction using spherical harmonics,
 implemented in SCALE3 ABSPACK scaling algorithm.
;
_exptl_crystal_colour colourless
_exptl_crystal_colour_primary colourless
_exptl_crystal_density_diffrn 1.334
_exptl_crystal_description block
_exptl_crystal_F_000 1552
_exptl_crystal_size_max 0.3
_exptl_crystal_size_mid 0.1
_exptl_crystal_size_min 0.1
_refine_diff_density_max 0.268
_refine_diff_density_min -0.286
_refine_diff_density_rms 0.035
_refine_ls_abs_structure_details
;
 Flack x determined using 2943 quotients [(I+)-(I-)]/[(I+)+(I-)]
 (Parsons, Flack and Wagner, Acta Cryst. B69 (2013) 249-259).
The molecule have crystallised in an achiral space group
Flack x: -0.05(8) Shelx 2014
Hooft y: -0.03(8) Olex2

;
_refine_ls_abs_structure_Flack -0.05(8)
_refine_ls_extinction_method none
_refine_ls_goodness_of_fit_ref 1.012
_refine_ls_hydrogen_treatment constr
_refine_ls_matrix_type full
_refine_ls_number_parameters 505
_refine_ls_number_reflns 7685
_refine_ls_number_restraints 54
_refine_ls_restrained_S_all 1.152
_refine_ls_R_factor_all 0.0407
_refine_ls_R_factor_gt 0.0369
_refine_ls_shift/su_max 0.003
_refine_ls_shift/su_mean 0.000
_refine_ls_structure_factor_coef Fsqd
_refine_ls_weighting_details 'w=1/[\s^2^(Fo^2^)+(0.0472P)^2^+0.6946P] where P=(Fo^2^+2Fc^2^)/3'
_refine_ls_weighting_scheme calc
_refine_ls_wR_factor_gt 0.0910
_refine_ls_wR_factor_ref 0.0938
_reflns_Friedel_coverage 0.770
_reflns_Friedel_fraction_full 0.992
_reflns_Friedel_fraction_max 0.963
_reflns_number_gt 7153
_reflns_number_total 7685
_reflns_threshold_expression 'I > 2\s(I)'
_cod_data_source_file c7ob00991g2.cif
_cod_data_source_block adg
_cod_original_cell_volume 3678.66(7)
_cod_database_code 7155633
_chemical_oxdiff_formula 'C20 H20 N2 O2'
_shelx_space_group_comment
;
The symmetry employed for this shelxl refinement is uniquely defined
by the following loop, which should always be used as a source of
symmetry information in preference to the above space-group names.
They are only intended as comments.
;
_reflns_odcompleteness_completeness 99.93
_reflns_odcompleteness_iscentric 1
_reflns_odcompleteness_theta 74.33
_olex2_refinement_description
;

SIMU restraints were used to give the nitrogens and benzylic carbons of one of the 
triazines (C107 N108 N109 N110 C111 C128) similar thermal parameters to chemically 
equivalent atoms.

1. Fixed Uiso
 At 1.2 times of:
  All C(H) groups, All C(H,H) groups
2. Uiso/Uaniso restraints and constraints
C227 \\sim C228 \\sim N208 \\sim N209 \\sim N210 \\sim C211 \\sim C212 \\sim
C207 \\sim C206: within 1.7A with sigma of 0.001 and sigma for terminal atoms
of 0.002
3.a Secondary CH2 refined with riding coordinates:
 C107(H10A,H10B), C112(H11A,H11B), C127(H12A,H12B), C207(H20A,H20B), C212(H21A,
 H21B), C227(H22A,H22B)
3.b Aromatic/amide H refined with riding coordinates:
 C101(H101), C102(H102), C103(H103), C104(H104), C105(H105), C115(H115),
 C116(H116), C117(H117), C118(H118), C121(H121), C122(H122), C123(H123),
 C124(H124), C201(H201), C202(H202), C203(H203), C204(H204), C205(H205),
 C215(H215), C216(H216), C217(H217), C218(H218), C221(H221), C222(H222),
 C223(H223), C224(H224)
;
_shelx_shelxl_version_number 2014/7
_olex2_submission_special_instructions 'No special instructions were received'

loop_
_space_group_symop_operation_xyz
'x, y, z'
'-x+1/2, -y, z+1/2'
'-x, y+1/2, -z+1/2'
'x+1/2, -y+1/2, -z'

loop_
_atom_site_label
_atom_site_type_symbol
_atom_site_fract_x
_atom_site_fract_y
_atom_site_fract_z
_atom_site_U_iso_or_equiv
_atom_site_adp_type
_atom_site_occupancy
_atom_site_site_symmetry_order
_atom_site_calc_flag
_atom_site_refinement_flags_posn
_atom_site_refinement_flags_adp
C101 C 0.5227(3) 0.31545(14) 0.55331(16) 0.0458(6) Uani 1 1 d . .
H101 H 0.4432 0.3055 0.5801 0.055 Uiso 1 1 calc R .
C102 C 0.5437(3) 0.27909(15) 0.49430(17) 0.0536(7) Uani 1 1 d . .
H102 H 0.4781 0.2446 0.4808 0.064 Uiso 1 1 calc R .
C103 C 0.6587(3) 0.29278(15) 0.45543(14) 0.0493(7) Uani 1 1 d . .
H103 H 0.6724 0.2679 0.4151 0.059 Uiso 1 1 calc R .
C104 C 0.7542(3) 0.34253(14) 0.47486(13) 0.0417(6) Uani 1 1 d . .
H104 H 0.8343 0.3516 0.4481 0.050 Uiso 1 1 calc R .
C105 C 0.7336(3) 0.37950(13) 0.53357(12) 0.0357(5) Uani 1 1 d . .
H105 H 0.7993 0.4141 0.5465 0.043 Uiso 1 1 calc R .
C106 C 0.6178(3) 0.36638(12) 0.57333(12) 0.0338(5) Uani 1 1 d . .
C107 C 0.5925(3) 0.40573(13) 0.63751(12) 0.0384(5) Uani 1 1 d . .
H10A H 0.4907 0.4137 0.6431 0.046 Uiso 1 1 calc R .
H10B H 0.6252 0.3772 0.6755 0.046 Uiso 1 1 calc R .
N108 N 0.6654(2) 0.47259(11) 0.63816(9) 0.0340(4) Uani 1 1 d . .
N109 N 0.7954(2) 0.47535(11) 0.66433(11) 0.0400(5) Uani 1 1 d . .
N110 N 0.8462(2) 0.53750(11) 0.65132(10) 0.0380(5) Uani 1 1 d . .
C111 C 0.7484(2) 0.57436(12) 0.61681(11) 0.0310(5) Uani 1 1 d . .
C112 C 0.7713(2) 0.64625(12) 0.59215(11) 0.0316(5) Uani 1 1 d . .
H11A H 0.6880 0.6754 0.6015 0.038 Uiso 1 1 calc R .
H11B H 0.8533 0.6673 0.6146 0.038 Uiso 1 1 calc R .
O113 O 0.79550(16) 0.64235(8) 0.52093(7) 0.0308(3) Uani 1 1 d . .
C114 C 0.7414(2) 0.69738(12) 0.48518(11) 0.0285(4) Uani 1 1 d . .
C115 C 0.7745(2) 0.76586(13) 0.50060(12) 0.0344(5) Uani 1 1 d . .
H115 H 0.8323 0.7760 0.5379 0.041 Uiso 1 1 calc R .
C116 C 0.7228(3) 0.81936(13) 0.46139(12) 0.0360(5) Uani 1 1 d . .
H116 H 0.7436 0.8664 0.4724 0.043 Uiso 1 1 calc R .
C117 C 0.6407(2) 0.80466(13) 0.40619(12) 0.0346(5) Uani 1 1 d . .
H117 H 0.6064 0.8414 0.3791 0.041 Uiso 1 1 calc R .
C118 C 0.6089(2) 0.73594(13) 0.39067(11) 0.0316(5) Uani 1 1 d . .
H118 H 0.5535 0.7261 0.3525 0.038 Uiso 1 1 calc R .
C119 C 0.6568(2) 0.68123(12) 0.43028(10) 0.0278(4) Uani 1 1 d . .
C120 C 0.6205(2) 0.60770(12) 0.41412(10) 0.0271(4) Uani 1 1 d . .
C121 C 0.6478(2) 0.58125(13) 0.35056(11) 0.0322(5) Uani 1 1 d . .
H121 H 0.6895 0.6106 0.3181 0.039 Uiso 1 1 calc R .
C122 C 0.6152(3) 0.51294(14) 0.33389(12) 0.0373(5) Uani 1 1 d . .
H122 H 0.6339 0.4959 0.2903 0.045 Uiso 1 1 calc R .
C123 C 0.5555(3) 0.46990(13) 0.38124(13) 0.0391(6) Uani 1 1 d . .
H123 H 0.5352 0.4228 0.3704 0.047 Uiso 1 1 calc R .
C124 C 0.5250(3) 0.49493(13) 0.44452(12) 0.0344(5) Uani 1 1 d . .
H124 H 0.4831 0.4652 0.4767 0.041 Uiso 1 1 calc R .
C125 C 0.5561(2) 0.56345(12) 0.46063(10) 0.0269(4) Uani 1 1 d . .
O126 O 0.51577(16) 0.59436(8) 0.51953(7) 0.0283(3) Uani 1 1 d . .
C127 C 0.4942(2) 0.55136(13) 0.57704(11) 0.0324(5) Uani 1 1 d . .
H12A H 0.4445 0.5082 0.5639 0.039 Uiso 1 1 calc R .
H12B H 0.4354 0.5764 0.6098 0.039 Uiso 1 1 calc R .
C128 C 0.6321(3) 0.53314(12) 0.60803(10) 0.0311(5) Uani 1 1 d . .
C201 C 0.3670(3) 0.58344(14) 0.91435(14) 0.0431(6) Uani 1 1 d . .
H201 H 0.3559 0.6056 0.8724 0.052 Uiso 1 1 calc R .
C202 C 0.3042(3) 0.61160(15) 0.97012(14) 0.0456(6) Uani 1 1 d . .
H202 H 0.2506 0.6531 0.9665 0.055 Uiso 1 1 calc R .
C203 C 0.3192(4) 0.57949(17) 1.03122(15) 0.0536(7) Uani 1 1 d . .
H203 H 0.2762 0.5988 1.0697 0.064 Uiso 1 1 calc R .
C204 C 0.3974(5) 0.51912(18) 1.03605(17) 0.0671(10) Uani 1 1 d . .
H204 H 0.4071 0.4966 1.0779 0.081 Uiso 1 1 calc R .
C205 C 0.4616(4) 0.49132(15) 0.98026(17) 0.0574(9) Uani 1 1 d . .
H205 H 0.5165 0.4503 0.9841 0.069 Uiso 1 1 calc R .
C206 C 0.4461(3) 0.52304(13) 0.91916(16) 0.0441(5) Uani 1 1 d . U
C207 C 0.5136(3) 0.49221(14) 0.85752(16) 0.0487(5) Uani 1 1 d . U
H20A H 0.5885 0.5239 0.8417 0.058 Uiso 1 1 calc R .
H20B H 0.5576 0.4471 0.8692 0.058 Uiso 1 1 calc R .
N208 N 0.4129(3) 0.48130(11) 0.80395(12) 0.0462(4) Uani 1 1 d . U
N209 N 0.4235(3) 0.51688(12) 0.74587(13) 0.0545(5) Uani 1 1 d . U
N210 N 0.3186(3) 0.49870(12) 0.70769(13) 0.0524(5) Uani 1 1 d . U
C211 C 0.2395(3) 0.45164(13) 0.74106(13) 0.0431(4) Uani 1 1 d . U
C212 C 0.1169(3) 0.41641(13) 0.71102(13) 0.0423(5) Uani 1 1 d . U
H21A H 0.0406 0.4120 0.7442 0.051 Uiso 1 1 calc R .
H21B H 0.0815 0.4435 0.6726 0.051 Uiso 1 1 calc R .
O213 O 0.16264(19) 0.34829(9) 0.68949(8) 0.0382(4) Uani 1 1 d . .
C214 C 0.0709(3) 0.29458(13) 0.70065(11) 0.0343(5) Uani 1 1 d . .
C215 C -0.0664(3) 0.29610(16) 0.67720(12) 0.0444(6) Uani 1 1 d . .
H215 H -0.1011 0.3365 0.6555 0.053 Uiso 1 1 calc R .
C216 C -0.1525(3) 0.23868(16) 0.68557(14) 0.0491(7) Uani 1 1 d . .
H216 H -0.2465 0.2399 0.6701 0.059 Uiso 1 1 calc R .
C217 C -0.1014(3) 0.17957(15) 0.71650(13) 0.0439(6) Uani 1 1 d . .
H217 H -0.1601 0.1400 0.7218 0.053 Uiso 1 1 calc R .
C218 C 0.0359(3) 0.17802(13) 0.73985(12) 0.0357(5) Uani 1 1 d . .
H218 H 0.0706 0.1370 0.7605 0.043 Uiso 1 1 calc R .
C219 C 0.1228(3) 0.23563(13) 0.73337(10) 0.0319(5) Uani 1 1 d . .
C220 C 0.2690(2) 0.23573(12) 0.75952(11) 0.0321(5) Uani 1 1 d . .
C221 C 0.3654(3) 0.18592(13) 0.73904(14) 0.0421(6) Uani 1 1 d . .
H221 H 0.3373 0.1507 0.7086 0.051 Uiso 1 1 calc R .
C222 C 0.5022(3) 0.18689(15) 0.76248(17) 0.0517(7) Uani 1 1 d . .
H222 H 0.5668 0.1523 0.7482 0.062 Uiso 1 1 calc R .
C223 C 0.5445(3) 0.23745(14) 0.80613(17) 0.0490(7) Uani 1 1 d . .
H223 H 0.6390 0.2387 0.8208 0.059 Uiso 1 1 calc R .
C224 C 0.4497(3) 0.28695(13) 0.82908(14) 0.0392(5) Uani 1 1 d . .
H224 H 0.4786 0.3215 0.8600 0.047 Uiso 1 1 calc R .
C225 C 0.3121(2) 0.28534(11) 0.80628(11) 0.0297(4) Uani 1 1 d . .
O226 O 0.20789(16) 0.32793(8) 0.83118(7) 0.0294(3) Uani 1 1 d . .
C227 C 0.2489(3) 0.39385(12) 0.85789(12) 0.0345(4) Uani 1 1 d . U
H22A H 0.3254 0.3873 0.8906 0.041 Uiso 1 1 calc R .
H22B H 0.1685 0.4156 0.8811 0.041 Uiso 1 1 calc R .
C228 C 0.2975(3) 0.44024(13) 0.80273(13) 0.0388(4) Uani 1 1 d . U

loop_
_atom_site_aniso_label
_atom_site_aniso_U_11
_atom_site_aniso_U_22
_atom_site_aniso_U_33
_atom_site_aniso_U_23
_atom_site_aniso_U_13
_atom_site_aniso_U_12
C101 0.0388(14) 0.0374(13) 0.0613(17) 0.0044(12) -0.0008(12) -0.0036(11)
C102 0.0528(17) 0.0386(14) 0.0694(19) -0.0071(13) -0.0151(15) -0.0086(13)
C103 0.0641(18) 0.0406(13) 0.0431(14) -0.0093(12) -0.0133(13) 0.0057(14)
C104 0.0481(14) 0.0410(13) 0.0361(12) -0.0011(11) -0.0043(11) 0.0040(12)
C105 0.0365(12) 0.0334(11) 0.0372(12) -0.0003(10) -0.0061(10) -0.0017(10)
C106 0.0364(12) 0.0279(10) 0.0373(11) 0.0056(9) -0.0054(10) 0.0060(9)
C107 0.0450(13) 0.0325(12) 0.0377(12) 0.0052(10) 0.0021(10) 0.0036(11)
N108 0.0402(11) 0.0328(10) 0.0290(9) -0.0001(8) -0.0047(8) 0.0074(9)
N109 0.0476(12) 0.0350(10) 0.0374(10) -0.0014(9) -0.0120(9) 0.0111(9)
N110 0.0417(11) 0.0372(10) 0.0352(10) -0.0056(8) -0.0126(9) 0.0094(9)
C111 0.0339(11) 0.0341(11) 0.0250(9) -0.0053(9) -0.0058(8) 0.0067(10)
C112 0.0334(11) 0.0331(11) 0.0282(10) -0.0058(9) -0.0085(9) 0.0028(9)
O113 0.0300(8) 0.0348(8) 0.0276(7) -0.0036(6) -0.0057(6) 0.0050(7)
C114 0.0240(9) 0.0344(11) 0.0271(10) -0.0019(9) 0.0013(8) 0.0007(9)
C115 0.0316(12) 0.0385(12) 0.0331(11) -0.0042(10) -0.0053(9) -0.0038(10)
C116 0.0332(12) 0.0329(11) 0.0419(13) -0.0002(10) 0.0022(10) -0.0051(10)
C117 0.0295(11) 0.0380(12) 0.0362(11) 0.0085(10) 0.0009(9) -0.0023(10)
C118 0.0258(10) 0.0397(12) 0.0293(10) 0.0056(9) -0.0014(8) -0.0038(9)
C119 0.0201(9) 0.0358(11) 0.0274(10) 0.0003(8) 0.0028(8) -0.0008(8)
C120 0.0211(9) 0.0342(11) 0.0261(10) -0.0017(8) -0.0048(8) 0.0021(8)
C121 0.0281(10) 0.0431(12) 0.0253(10) 0.0013(9) -0.0023(8) 0.0029(10)
C122 0.0377(13) 0.0467(14) 0.0275(11) -0.0095(10) -0.0074(9) 0.0095(11)
C123 0.0466(14) 0.0328(12) 0.0380(12) -0.0050(10) -0.0150(11) 0.0047(11)
C124 0.0365(13) 0.0340(11) 0.0329(11) 0.0032(9) -0.0091(10) 0.0001(10)
C125 0.0224(9) 0.0330(10) 0.0254(10) -0.0003(8) -0.0059(8) 0.0053(8)
O126 0.0275(7) 0.0330(8) 0.0244(7) 0.0013(6) -0.0002(6) 0.0027(6)
C127 0.0315(11) 0.0393(12) 0.0265(10) 0.0029(9) 0.0016(9) 0.0023(10)
C128 0.0364(12) 0.0343(11) 0.0226(9) -0.0033(8) -0.0005(9) 0.0065(10)
C201 0.0413(13) 0.0363(12) 0.0518(14) 0.0016(11) 0.0038(12) 0.0025(11)
C202 0.0438(14) 0.0409(13) 0.0523(15) -0.0080(12) -0.0045(12) 0.0080(12)
C203 0.0635(18) 0.0532(16) 0.0440(14) -0.0153(13) -0.0113(14) 0.0036(15)
C204 0.100(3) 0.0483(16) 0.0530(18) -0.0069(14) -0.0362(19) 0.0037(18)
C205 0.0585(18) 0.0360(13) 0.078(2) -0.0108(14) -0.0343(17) 0.0087(13)
C206 0.0312(10) 0.0313(9) 0.0699(13) -0.0091(10) 0.0057(10) -0.0043(9)
C207 0.0387(9) 0.0355(9) 0.0719(11) -0.0084(9) 0.0173(9) -0.0038(8)
N208 0.0461(8) 0.0330(7) 0.0594(8) -0.0051(7) 0.0271(7) -0.0035(7)
N209 0.0664(10) 0.0363(8) 0.0608(10) 0.0009(8) 0.0340(8) -0.0036(8)
N210 0.0675(10) 0.0355(8) 0.0542(9) 0.0038(8) 0.0295(8) -0.0001(8)
C211 0.0558(9) 0.0307(7) 0.0427(8) 0.0032(7) 0.0232(8) 0.0064(7)
C212 0.0560(11) 0.0332(9) 0.0378(10) 0.0064(8) 0.0162(9) 0.0122(9)
O213 0.0474(10) 0.0383(9) 0.0287(7) 0.0022(7) 0.0067(7) 0.0148(8)
C214 0.0412(13) 0.0385(12) 0.0232(10) -0.0031(9) 0.0028(9) 0.0108(11)
C215 0.0490(15) 0.0524(15) 0.0318(12) -0.0034(11) -0.0077(11) 0.0205(13)
C216 0.0401(14) 0.0596(17) 0.0474(15) -0.0135(13) -0.0126(12) 0.0142(13)
C217 0.0409(14) 0.0480(14) 0.0429(13) -0.0134(12) -0.0075(11) 0.0046(12)
C218 0.0399(13) 0.0367(12) 0.0303(11) -0.0096(9) -0.0045(10) 0.0072(10)
C219 0.0368(12) 0.0366(11) 0.0223(9) -0.0060(9) 0.0002(9) 0.0099(10)
C220 0.0351(12) 0.0303(10) 0.0310(10) 0.0046(9) 0.0012(9) 0.0052(10)
C221 0.0415(13) 0.0333(12) 0.0516(14) -0.0041(11) 0.0005(12) 0.0083(11)
C222 0.0377(13) 0.0381(14) 0.079(2) -0.0031(14) 0.0034(14) 0.0128(12)
C223 0.0314(12) 0.0398(13) 0.076(2) 0.0047(14) -0.0076(13) 0.0050(11)
C224 0.0346(12) 0.0316(12) 0.0512(14) 0.0033(11) -0.0048(11) -0.0017(10)
C225 0.0316(11) 0.0269(10) 0.0306(10) 0.0078(8) 0.0019(9) 0.0016(9)
O226 0.0308(8) 0.0294(7) 0.0281(7) -0.0002(6) 0.0032(6) -0.0022(6)
C227 0.0377(9) 0.0302(9) 0.0358(9) -0.0033(8) 0.0141(8) -0.0012(8)
C228 0.0434(8) 0.0298(7) 0.0431(8) -0.0027(7) 0.0217(7) 0.0017(7)

loop_
_atom_type_symbol
_atom_type_description
_atom_type_scat_dispersion_real
_atom_type_scat_dispersion_imag
_atom_type_scat_source
C C 0.0181 0.0091 'International Tables Vol C Tables 4.2.6.8 and 6.1.1.4'
H H 0.0000 0.0000 'International Tables Vol C Tables 4.2.6.8 and 6.1.1.4'
N N 0.0311 0.0180 'International Tables Vol C Tables 4.2.6.8 and 6.1.1.4'
O O 0.0492 0.0322 'International Tables Vol C Tables 4.2.6.8 and 6.1.1.4'

loop_
_geom_angle_atom_site_label_1
_geom_angle_atom_site_label_2
_geom_angle_atom_site_label_3
_geom_angle
C102 C101 H101 119.9
C102 C101 C106 120.3(3)
C106 C101 H101 119.9
C101 C102 H102 119.9
C103 C102 C101 120.3(3)
C103 C102 H102 119.9
C102 C103 H103 120.0
C102 C103 C104 120.1(3)
C104 C103 H103 120.0
C103 C104 H104 120.0
C103 C104 C105 120.1(3)
C105 C104 H104 120.0
C104 C105 H105 119.7
C106 C105 C104 120.6(2)
C106 C105 H105 119.7
C101 C106 C107 119.5(2)
C105 C106 C101 118.7(2)
C105 C106 C107 121.8(2)
C106 C107 H10A 109.3
C106 C107 H10B 109.3
H10A C107 H10B 107.9
N108 C107 C106 111.7(2)
N108 C107 H10A 109.3
N108 C107 H10B 109.3
N109 N108 C107 118.4(2)
C128 N108 C107 129.9(2)
C128 N108 N109 111.0(2)
N110 N109 N108 107.31(19)
N109 N110 C111 108.7(2)
N110 C111 C112 123.6(2)
N110 C111 C128 108.7(2)
C128 C111 C112 127.7(2)
C111 C112 H11A 110.2
C111 C112 H11B 110.2
H11A C112 H11B 108.5
O113 C112 C111 107.73(18)
O113 C112 H11A 110.2
O113 C112 H11B 110.2
C114 O113 C112 114.47(17)
O113 C114 C115 121.71(19)
O113 C114 C119 117.13(19)
C115 C114 C119 121.1(2)
C114 C115 H115 120.2
C116 C115 C114 119.7(2)
C116 C115 H115 120.2
C115 C116 H116 119.8
C115 C116 C117 120.3(2)
C117 C116 H116 119.8
C116 C117 H117 120.1
C116 C117 C118 119.8(2)
C118 C117 H117 120.1
C117 C118 H118 119.5
C117 C118 C119 121.0(2)
C119 C118 H118 119.5
C114 C119 C120 121.02(19)
C118 C119 C114 118.1(2)
C118 C119 C120 120.88(19)
C121 C120 C119 120.0(2)
C121 C120 C125 117.9(2)
C125 C120 C119 122.06(19)
C120 C121 H121 119.3
C122 C121 C120 121.4(2)
C122 C121 H121 119.3
C121 C122 H122 120.3
C123 C122 C121 119.4(2)
C123 C122 H122 120.3
C122 C123 H123 119.7
C122 C123 C124 120.6(2)
C124 C123 H123 119.7
C123 C124 H124 120.1
C125 C124 C123 119.8(2)
C125 C124 H124 120.1
C124 C125 C120 120.8(2)
O126 C125 C120 115.61(19)
O126 C125 C124 123.3(2)
C125 O126 C127 118.88(17)
O126 C127 H12A 109.6
O126 C127 H12B 109.6
O126 C127 C128 110.07(18)
H12A C127 H12B 108.2
C128 C127 H12A 109.6
C128 C127 H12B 109.6
N108 C128 C111 104.4(2)
N108 C128 C127 126.5(2)
C111 C128 C127 129.0(2)
C202 C201 H201 119.8
C202 C201 C206 120.5(3)
C206 C201 H201 119.8
C201 C202 H202 120.0
C203 C202 C201 120.0(3)
C203 C202 H202 120.0
C202 C203 H203 120.2
C202 C203 C204 119.6(3)
C204 C203 H203 120.2
C203 C204 H204 119.8
C203 C204 C205 120.4(3)
C205 C204 H204 119.8
C204 C205 H205 119.9
C206 C205 C204 120.2(3)
C206 C205 H205 119.9
C201 C206 C207 120.1(3)
C205 C206 C201 119.3(3)
C205 C206 C207 120.6(3)
C206 C207 H20A 109.2
C206 C207 H20B 109.2
H20A C207 H20B 107.9
N208 C207 C206 112.2(2)
N208 C207 H20A 109.2
N208 C207 H20B 109.2
N209 N208 C207 120.9(2)
C228 N208 C207 129.3(2)
C228 N208 N209 109.8(3)
N210 N209 N208 108.2(2)
N209 N210 C211 108.3(3)
N210 C211 C212 122.9(3)
N210 C211 C228 109.1(3)
C228 C211 C212 127.8(2)
C211 C212 H21A 110.3
C211 C212 H21B 110.3
H21A C212 H21B 108.5
O213 C212 C211 107.2(2)
O213 C212 H21A 110.3
O213 C212 H21B 110.3
C214 O213 C212 116.02(18)
O213 C214 C215 122.0(2)
O213 C214 C219 117.3(2)
C215 C214 C219 120.6(3)
C214 C215 H215 120.0
C216 C215 C214 120.0(3)
C216 C215 H215 120.0
C215 C216 H216 120.0
C217 C216 C215 119.9(3)
C217 C216 H216 120.0
C216 C217 H217 120.0
C216 C217 C218 120.0(3)
C218 C217 H217 120.0
C217 C218 H218 119.5
C219 C218 C217 120.9(2)
C219 C218 H218 119.5
C214 C219 C220 119.7(2)
C218 C219 C214 118.5(2)
C218 C219 C220 121.8(2)
C221 C220 C219 121.0(2)
C221 C220 C225 118.2(2)
C225 C220 C219 120.8(2)
C220 C221 H221 119.6
C222 C221 C220 120.9(3)
C222 C221 H221 119.6
C221 C222 H222 119.9
C223 C222 C221 120.2(3)
C223 C222 H222 119.9
C222 C223 H223 119.8
C222 C223 C224 120.4(3)
C224 C223 H223 119.8
C223 C224 H224 120.3
C223 C224 C225 119.3(2)
C225 C224 H224 120.3
C224 C225 C220 120.9(2)
O226 C225 C220 115.8(2)
O226 C225 C224 123.2(2)
C225 O226 C227 117.58(18)
O226 C227 H22A 109.8
O226 C227 H22B 109.8
O226 C227 C228 109.56(19)
H22A C227 H22B 108.2
C228 C227 H22A 109.8
C228 C227 H22B 109.8
N208 C228 C211 104.5(2)
N208 C228 C227 125.9(3)
C211 C228 C227 129.6(3)

loop_
_geom_bond_atom_site_label_1
_geom_bond_atom_site_label_2
_geom_bond_distance
C101 H101 0.9500
C101 C102 1.389(4)
C101 C106 1.394(4)
C102 H102 0.9500
C102 C103 1.372(5)
C103 H103 0.9500
C103 C104 1.377(4)
C104 H104 0.9500
C104 C105 1.390(4)
C105 H105 0.9500
C105 C106 1.386(4)
C106 C107 1.513(3)
C107 H10A 0.9900
C107 H10B 0.9900
C107 N108 1.460(3)
N108 N109 1.349(3)
N108 C128 1.349(3)
N109 N110 1.314(3)
N110 C111 1.361(3)
C111 C112 1.483(3)
C111 C128 1.375(3)
C112 H11A 0.9900
C112 H11B 0.9900
C112 O113 1.450(3)
O113 C114 1.378(3)
C114 C115 1.387(3)
C114 C119 1.401(3)
C115 H115 0.9500
C115 C116 1.385(4)
C116 H116 0.9500
C116 C117 1.386(3)
C117 H117 0.9500
C117 C118 1.389(3)
C118 H118 0.9500
C118 C119 1.395(3)
C119 C120 1.489(3)
C120 C121 1.398(3)
C120 C125 1.404(3)
C121 H121 0.9500
C121 C122 1.389(4)
C122 H122 0.9500
C122 C123 1.383(4)
C123 H123 0.9500
C123 C124 1.389(3)
C124 H124 0.9500
C124 C125 1.387(3)
C125 O126 1.378(3)
O126 C127 1.434(3)
C127 H12A 0.9900
C127 H12B 0.9900
C127 C128 1.497(3)
C201 H201 0.9500
C201 C202 1.380(4)
C201 C206 1.387(4)
C202 H202 0.9500
C202 C203 1.380(4)
C203 H203 0.9500
C203 C204 1.382(5)
C204 H204 0.9500
C204 C205 1.384(5)
C205 H205 0.9500
C205 C206 1.377(4)
C206 C207 1.516(4)
C207 H20A 0.9900
C207 H20B 0.9900
C207 N208 1.458(4)
N208 N209 1.355(3)
N208 C228 1.355(3)
N209 N210 1.308(4)
N210 C211 1.354(3)
C211 C212 1.481(4)
C211 C228 1.373(4)
C212 H21A 0.9900
C212 H21B 0.9900
C212 O213 1.445(3)
O213 C214 1.371(3)
C214 C215 1.393(4)
C214 C219 1.400(3)
C215 H215 0.9500
C215 C216 1.385(5)
C216 H216 0.9500
C216 C217 1.382(4)
C217 H217 0.9500
C217 C218 1.392(4)
C218 H218 0.9500
C218 C219 1.389(4)
C219 C220 1.491(3)
C220 C221 1.389(3)
C220 C225 1.399(3)
C221 H221 0.9500
C221 C222 1.388(4)
C222 H222 0.9500
C222 C223 1.368(4)
C223 H223 0.9500
C223 C224 1.391(4)
C224 H224 0.9500
C224 C225 1.391(3)
C225 O226 1.381(3)
O226 C227 1.429(3)
C227 H22A 0.9900
C227 H22B 0.9900
C227 C228 1.495(3)

loop_
_geom_torsion_atom_site_label_1
_geom_torsion_atom_site_label_2
_geom_torsion_atom_site_label_3
_geom_torsion_atom_site_label_4
_geom_torsion
C101 C102 C103 C104 0.2(5)
C101 C106 C107 N108 -157.6(2)
C102 C101 C106 C105 -0.5(4)
C102 C101 C106 C107 179.6(2)
C102 C103 C104 C105 -0.6(4)
C103 C104 C105 C106 0.5(4)
C104 C105 C106 C101 0.0(4)
C104 C105 C106 C107 180.0(2)
C105 C106 C107 N108 22.4(3)
C106 C101 C102 C103 0.4(4)
C106 C107 N108 N109 -92.0(3)
C106 C107 N108 C128 77.7(3)
C107 N108 N109 N110 171.6(2)
C107 N108 C128 C111 -170.4(2)
C107 N108 C128 C127 13.7(4)
N108 N109 N110 C111 0.0(3)
N109 N108 C128 C111 -0.1(2)
N109 N108 C128 C127 -176.0(2)
N109 N110 C111 C112 -178.3(2)
N109 N110 C111 C128 -0.1(3)
N110 C111 C112 O113 104.4(2)
N110 C111 C128 N108 0.1(2)
N110 C111 C128 C127 175.9(2)
C111 C112 O113 C114 144.61(19)
C112 C111 C128 N108 178.3(2)
C112 C111 C128 C127 -6.0(4)
C112 O113 C114 C115 54.4(3)
C112 O113 C114 C119 -128.7(2)
O113 C114 C115 C116 177.0(2)
O113 C114 C119 C118 -175.68(19)
O113 C114 C119 C120 3.6(3)
C114 C115 C116 C117 -1.3(4)
C114 C119 C120 C121 -125.8(2)
C114 C119 C120 C125 55.6(3)
C115 C114 C119 C118 1.2(3)
C115 C114 C119 C120 -179.5(2)
C115 C116 C117 C118 0.8(4)
C116 C117 C118 C119 0.7(4)
C117 C118 C119 C114 -1.7(3)
C117 C118 C119 C120 179.0(2)
C118 C119 C120 C121 53.5(3)
C118 C119 C120 C125 -125.1(2)
C119 C114 C115 C116 0.3(3)
C119 C120 C121 C122 180.0(2)
C119 C120 C125 C124 -179.2(2)
C119 C120 C125 O126 6.4(3)
C120 C121 C122 C123 -0.5(4)
C120 C125 O126 C127 -159.09(18)
C121 C120 C125 C124 2.2(3)
C121 C120 C125 O126 -172.25(18)
C121 C122 C123 C124 1.5(4)
C122 C123 C124 C125 -0.7(4)
C123 C124 C125 C120 -1.2(3)
C123 C124 C125 O126 172.8(2)
C124 C125 O126 C127 26.6(3)
C125 C120 C121 C122 -1.3(3)
C125 O126 C127 C128 79.1(2)
O126 C127 C128 N108 -145.1(2)
O126 C127 C128 C111 40.0(3)
C128 N108 N109 N110 0.1(3)
C128 C111 C112 O113 -73.5(3)
C201 C202 C203 C204 0.0(5)
C201 C206 C207 N208 -53.2(3)
C202 C201 C206 C205 0.0(4)
C202 C201 C206 C207 179.5(3)
C202 C203 C204 C205 0.7(5)
C203 C204 C205 C206 -1.1(5)
C204 C205 C206 C201 0.8(5)
C204 C205 C206 C207 -178.8(3)
C205 C206 C207 N208 126.3(3)
C206 C201 C202 C203 -0.3(4)
C206 C207 N208 N209 115.6(3)
C206 C207 N208 C228 -61.4(3)
C207 N208 N209 N210 -178.3(2)
C207 N208 C228 C211 178.1(2)
C207 N208 C228 C227 -1.8(4)
N208 N209 N210 C211 0.3(3)
N209 N208 C228 C211 0.8(3)
N209 N208 C228 C227 -179.1(2)
N209 N210 C211 C212 -176.0(2)
N209 N210 C211 C228 0.2(3)
N210 C211 C212 O213 99.1(3)
N210 C211 C228 N208 -0.6(3)
N210 C211 C228 C227 179.3(2)
C211 C212 O213 C214 139.4(2)
C212 C211 C228 N208 175.3(2)
C212 C211 C228 C227 -4.8(4)
C212 O213 C214 C215 55.2(3)
C212 O213 C214 C219 -128.5(2)
O213 C214 C215 C216 175.5(2)
O213 C214 C219 C218 -174.15(19)
O213 C214 C219 C220 5.2(3)
C214 C215 C216 C217 -0.8(4)
C214 C219 C220 C221 -122.3(3)
C214 C219 C220 C225 58.9(3)
C215 C214 C219 C218 2.1(3)
C215 C214 C219 C220 -178.5(2)
C215 C216 C217 C218 0.7(4)
C216 C217 C218 C219 0.9(4)
C217 C218 C219 C214 -2.3(3)
C217 C218 C219 C220 178.4(2)
C218 C219 C220 C221 57.0(3)
C218 C219 C220 C225 -121.8(2)
C219 C214 C215 C216 -0.7(4)
C219 C220 C221 C222 178.8(3)
C219 C220 C225 C224 -177.9(2)
C219 C220 C225 O226 6.8(3)
C220 C221 C222 C223 -0.3(5)
C220 C225 O226 C227 -156.83(19)
C221 C220 C225 C224 3.3(3)
C221 C220 C225 O226 -172.1(2)
C221 C222 C223 C224 2.1(5)
C222 C223 C224 C225 -1.2(4)
C223 C224 C225 C220 -1.6(4)
C223 C224 C225 O226 173.4(2)
C224 C225 O226 C227 28.0(3)
C225 C220 C221 C222 -2.3(4)
C225 O226 C227 C228 69.4(3)
O226 C227 C228 N208 -135.9(2)
O226 C227 C228 C211 44.2(3)
C228 N208 N209 N210 -0.7(3)
C228 C211 C212 O213 -76.4(3)
